data_7024651
loop_
_publ_author_name
'Liu, Shaofeng'
'Peloso, Riccardo'
'Braunstein, Pierre'

_publ_section_title
;
 Palladium and iridium complexes with a N,P,N-bis(pyridine)phenylphosphine
 ligand.
;
_journal_issue 10
_journal_name_full 'Dalton transactions (Cambridge, England : 2003)'
_journal_page_first 2563
_journal_page_last 2572
_journal_paper_doi 10.1039/b919679j
_journal_volume 39
_journal_year 2010
_chemical_formula_moiety 'C36 H34 Cl2 N4 P2 Pd2, 2(F6 P), 2(C H2 Cl2)'
_chemical_formula_sum 'C38 H38 Cl6 F12 N4 P4 Pd2'
_chemical_formula_weight 1328.10
_space_group_IT_number 2
_symmetry_cell_setting triclinic
_symmetry_Int_Tables_number 2
_symmetry_space_group_name_Hall '-P 1'
_symmetry_space_group_name_H-M 'P -1'
_atom_sites_solution_hydrogens geom
_atom_sites_solution_primary direct
_atom_sites_solution_secondary difmap
_audit_creation_method SHELXL-97
_cell_angle_alpha 92.746(2)
_cell_angle_beta 101.798(2)
_cell_angle_gamma 108.351(2)
_cell_formula_units_Z 2
_cell_length_a 11.4281(2)
_cell_length_b 14.2341(5)
_cell_length_c 16.4503(5)
_cell_measurement_reflns_used 6568
_cell_measurement_temperature 173(2)
_cell_measurement_theta_max 27.485
_cell_measurement_theta_min 0.998
_cell_volume 2467.99(13)
_computing_cell_refinement 'HKL Scalepack (Otwinowski & Minor 1997)'
_computing_data_reduction 'HKL Denzo and Scalepack (Otwinowski & Minor 1997)'
_computing_molecular_graphics ORTEP-3
_computing_publication_material PLATON
_computing_structure_refinement 'SHELXL-97 (Sheldrick, 1997)'
_computing_structure_solution 'SHELXS-97 (Sheldrick, 1997)'
_diffrn_ambient_temperature 173(2)
_diffrn_detector_area_resol_mean 9
_diffrn_measured_fraction_theta_full 0.992
_diffrn_measured_fraction_theta_max 0.992
_diffrn_measurement_device_type KappaCCD
_diffrn_measurement_method CCD
_diffrn_radiation_monochromator graphite
_diffrn_radiation_probe x-ray
_diffrn_radiation_type MoK\a
_diffrn_radiation_wavelength 0.71073
_diffrn_reflns_av_R_equivalents 0.0235
_diffrn_reflns_av_sigmaI/netI 0.0591
_diffrn_reflns_limit_h_max 14
_diffrn_reflns_limit_h_min -14
_diffrn_reflns_limit_k_max 18
_diffrn_reflns_limit_k_min -18
_diffrn_reflns_limit_l_max 21
_diffrn_reflns_limit_l_min -14
_diffrn_reflns_number 16163
_diffrn_reflns_theta_full 27.50
_diffrn_reflns_theta_max 27.50
_diffrn_reflns_theta_min 1.27
_diffrn_source 'fine-focus sealed tube'
_exptl_absorpt_coefficient_mu 1.263
_exptl_absorpt_correction_type none
_exptl_crystal_colour orange
_exptl_crystal_density_diffrn 1.787
_exptl_crystal_density_method 'not measured'
_exptl_crystal_description block
_exptl_crystal_F_000 1312
_exptl_crystal_size_max 0.12
_exptl_crystal_size_mid 0.07
_exptl_crystal_size_min 0.07
_refine_diff_density_max 0.978
_refine_diff_density_min -1.284
_refine_diff_density_rms 0.180
_refine_ls_extinction_method none
_refine_ls_goodness_of_fit_ref 1.079
_refine_ls_hydrogen_treatment constr
_refine_ls_matrix_type full
_refine_ls_number_parameters 595
_refine_ls_number_reflns 11258
_refine_ls_number_restraints 0
_refine_ls_restrained_S_all 1.079
_refine_ls_R_factor_all 0.0734
_refine_ls_R_factor_gt 0.0444
_refine_ls_shift/su_max 0.001
_refine_ls_shift/su_mean 0.000
_refine_ls_structure_factor_coef Fsqd
_refine_ls_weighting_details 'calc w=1/[\s^2^(Fo^2^)+(0.0684P)^2^+0.4631P] where P=(Fo^2^+2Fc^2^)/3'
_refine_ls_weighting_scheme calc
_refine_ls_wR_factor_gt 0.1071
_refine_ls_wR_factor_ref 0.1304
_reflns_number_gt 8171
_reflns_number_total 11258
_reflns_threshold_expression >2sigma(I)
_cod_data_source_file b919679j.txt
_cod_data_source_block lsf4
_cod_original_cell_volume 2467.99(12)
_cod_database_code 7024651

loop_
_symmetry_equiv_pos_as_xyz
'x, y, z'
'-x, -y, -z'

loop_
_atom_site_label
_atom_site_type_symbol
_atom_site_fract_x
_atom_site_fract_y
_atom_site_fract_z
_atom_site_U_iso_or_equiv
_atom_site_adp_type
_atom_site_occupancy
_atom_site_symmetry_multiplicity
_atom_site_calc_flag
_atom_site_refinement_flags
Pd1 Pd 0.11443(3) 0.10456(2) 0.798391(18) 0.02254(9) Uani 1 1 d .
Pd2 Pd 0.34435(3) 0.04795(2) 0.934687(18) 0.02294(9) Uani 1 1 d .
P1 P 0.19989(9) 0.04654(8) 0.70587(6) 0.0234(2) Uani 1 1 d .
P2 P 0.26199(9) 0.25563(8) 0.83840(6) 0.0231(2) Uani 1 1 d .
P3 P -0.19403(12) 0.14933(11) 0.54694(8) 0.0441(3) Uani 1 1 d .
P4 P 0.25080(11) 0.47210(10) 1.14512(8) 0.0389(3) Uani 1 1 d .
N1 N -0.0251(3) -0.0381(2) 0.7629(2) 0.0251(7) Uani 1 1 d .
N2 N 0.2554(3) -0.0911(3) 0.8694(2) 0.0254(7) Uani 1 1 d .
N3 N 0.0036(3) 0.1745(3) 0.8511(2) 0.0251(7) Uani 1 1 d .
N4 N 0.4325(3) 0.1818(3) 1.0047(2) 0.0253(7) Uani 1 1 d .
Cl1 Cl 0.53605(8) 0.06256(8) 0.90135(6) 0.0288(2) Uani 1 1 d .
Cl2 Cl 0.16383(9) 0.04019(8) 0.97943(6) 0.0324(2) Uani 1 1 d .
Cl3 Cl -0.06734(15) 0.57685(14) 0.57687(10) 0.0732(5) Uani 1 1 d .
Cl4 Cl -0.33966(15) 0.51712(13) 0.55935(11) 0.0743(5) Uani 1 1 d .
Cl5 Cl -0.47748(14) 0.25938(11) 0.37609(9) 0.0595(4) Uani 1 1 d .
Cl6 Cl -0.58059(11) 0.05997(10) 0.28521(8) 0.0483(3) Uani 1 1 d .
C1 C 0.0516(4) -0.0331(3) 0.6361(3) 0.0311(10) Uani 1 1 d .
H1A H 0.0125 0.0072 0.6014 0.037 Uiso 1 1 calc R
H1B H 0.0683 -0.0806 0.5997 0.037 Uiso 1 1 calc R
C2 C -0.0358(3) -0.0874(3) 0.6880(3) 0.0275(9) Uani 1 1 d .
C3 C -0.1197(4) -0.1826(3) 0.6637(3) 0.0368(11) Uani 1 1 d .
H3 H -0.1264 -0.2161 0.6121 0.044 Uiso 1 1 calc R
C4 C -0.1944(4) -0.2284(3) 0.7170(3) 0.0423(12) Uani 1 1 d .
H4 H -0.2520 -0.2926 0.7012 0.051 Uiso 1 1 calc R
C5 C -0.1823(4) -0.1780(3) 0.7931(3) 0.0367(11) Uani 1 1 d .
H5 H -0.2314 -0.2076 0.8296 0.044 Uiso 1 1 calc R
C6 C -0.0964(4) -0.0829(3) 0.8147(3) 0.0320(10) Uani 1 1 d .
H6 H -0.0875 -0.0488 0.8665 0.038 Uiso 1 1 calc R
C7 C 0.2944(4) -0.0333(3) 0.7359(2) 0.0264(9) Uani 1 1 d .
H7A H 0.3061 -0.0637 0.6854 0.032 Uiso 1 1 calc R
H7B H 0.3774 0.0082 0.7680 0.032 Uiso 1 1 calc R
C8 C 0.2409(3) -0.1140(3) 0.7857(3) 0.0262(9) Uani 1 1 d .
C9 C 0.1775(4) -0.2108(3) 0.7475(3) 0.0371(11) Uani 1 1 d .
H9 H 0.1696 -0.2259 0.6906 0.045 Uiso 1 1 calc R
C10 C 0.1264(4) -0.2845(4) 0.7934(3) 0.0437(12) Uani 1 1 d .
H10 H 0.0824 -0.3493 0.7678 0.052 Uiso 1 1 calc R
C11 C 0.1413(4) -0.2610(4) 0.8788(3) 0.0401(11) Uani 1 1 d .
H11 H 0.1081 -0.3097 0.9114 0.048 Uiso 1 1 calc R
C12 C 0.2063(4) -0.1643(3) 0.9139(3) 0.0329(10) Uani 1 1 d .
H12 H 0.2167 -0.1486 0.9711 0.039 Uiso 1 1 calc R
C13 C 0.2851(4) 0.1343(3) 0.6462(3) 0.0302(9) Uani 1 1 d .
C14 C 0.4112(4) 0.1516(4) 0.6463(3) 0.0472(13) Uani 1 1 d .
H14 H 0.4556 0.1145 0.6759 0.057 Uiso 1 1 calc R
C15 C 0.4708(6) 0.2254(4) 0.6012(4) 0.0658(18) Uani 1 1 d .
H15 H 0.5555 0.2374 0.6006 0.079 Uiso 1 1 calc R
C16 C 0.4059(6) 0.2804(4) 0.5578(4) 0.0600(16) Uani 1 1 d .
H16 H 0.4473 0.3295 0.5284 0.072 Uiso 1 1 calc R
C17 C 0.2817(5) 0.2642(4) 0.5570(3) 0.0477(13) Uani 1 1 d .
H17 H 0.2384 0.3019 0.5273 0.057 Uiso 1 1 calc R
C18 C 0.2208(4) 0.1909(3) 0.6010(3) 0.0358(10) Uani 1 1 d .
H18 H 0.1358 0.1793 0.6004 0.043 Uiso 1 1 calc R
C19 C 0.2053(3) 0.2937(3) 0.9274(3) 0.0288(9) Uani 1 1 d .
H19A H 0.2298 0.2613 0.9755 0.035 Uiso 1 1 calc R
H19B H 0.2416 0.3653 0.9427 0.035 Uiso 1 1 calc R
C20 C 0.0622(4) 0.2627(3) 0.9004(2) 0.0256(9) Uani 1 1 d .
C21 C -0.0048(4) 0.3208(3) 0.9230(3) 0.0351(10) Uani 1 1 d .
H21 H 0.0366 0.3806 0.9579 0.042 Uiso 1 1 calc R
C22 C -0.1366(4) 0.2880(4) 0.8926(3) 0.0379(11) Uani 1 1 d .
H22 H -0.1841 0.3261 0.9066 0.045 Uiso 1 1 calc R
C23 C -0.1947(4) 0.1990(4) 0.8419(3) 0.0370(11) Uani 1 1 d .
H23 H -0.2821 0.1760 0.8211 0.044 Uiso 1 1 calc R
C24 C -0.1228(4) 0.1444(3) 0.8222(3) 0.0306(10) Uani 1 1 d .
H24 H -0.1628 0.0843 0.7876 0.037 Uiso 1 1 calc R
C25 C 0.4303(3) 0.2681(3) 0.8781(2) 0.0274(9) Uani 1 1 d .
H25A H 0.4471 0.2133 0.8509 0.033 Uiso 1 1 calc R
H25B H 0.4830 0.3295 0.8630 0.033 Uiso 1 1 calc R
C26 C 0.4675(3) 0.2686(3) 0.9713(2) 0.0253(9) Uani 1 1 d .
C27 C 0.5369(4) 0.3569(3) 1.0228(3) 0.0359(10) Uani 1 1 d .
H27 H 0.5628 0.4163 0.9998 0.043 Uiso 1 1 calc R
C28 C 0.5671(4) 0.3564(4) 1.1080(3) 0.0419(12) Uani 1 1 d .
H28 H 0.6129 0.4155 1.1429 0.050 Uiso 1 1 calc R
C29 C 0.5299(4) 0.2690(4) 1.1411(3) 0.0368(11) Uani 1 1 d .
H29 H 0.5497 0.2676 1.1987 0.044 Uiso 1 1 calc R
C30 C 0.4626(4) 0.1831(3) 1.0883(3) 0.0309(10) Uani 1 1 d .
H30 H 0.4368 0.1235 1.1110 0.037 Uiso 1 1 calc R
C31 C 0.2586(4) 0.3469(3) 0.7658(2) 0.0280(9) Uani 1 1 d .
C32 C 0.1399(4) 0.3519(4) 0.7268(3) 0.0517(14) Uani 1 1 d .
H32 H 0.0667 0.3075 0.7373 0.062 Uiso 1 1 calc R
C33 C 0.1304(5) 0.4219(5) 0.6728(4) 0.0642(17) Uani 1 1 d .
H33 H 0.0512 0.4250 0.6477 0.077 Uiso 1 1 calc R
C34 C 0.2389(5) 0.4878(4) 0.6559(3) 0.0488(13) Uani 1 1 d .
H34 H 0.2331 0.5362 0.6207 0.059 Uiso 1 1 calc R
C35 C 0.3548(5) 0.4807(4) 0.6917(3) 0.0437(12) Uani 1 1 d .
H35 H 0.4275 0.5232 0.6791 0.052 Uiso 1 1 calc R
C36 C 0.3645(4) 0.4117(3) 0.7459(3) 0.0343(10) Uani 1 1 d .
H36 H 0.4441 0.4085 0.7698 0.041 Uiso 1 1 calc R
C37 C -0.5527(5) 0.1323(4) 0.3820(3) 0.0457(13) Uani 1 1 d .
H37A H -0.6327 0.1236 0.3974 0.055 Uiso 1 1 calc R
H37B H -0.5000 0.1096 0.4251 0.055 Uiso 1 1 calc R
C38 C -0.2021(6) 0.4891(5) 0.5998(4) 0.0758(19) Uani 1 1 d .
H38A H -0.2114 0.4228 0.5759 0.091 Uiso 1 1 calc R
H38B H -0.1902 0.4895 0.6600 0.091 Uiso 1 1 calc R
F1 F -0.0644(3) 0.1969(3) 0.5203(3) 0.0903(13) Uani 1 1 d .
F2 F -0.1859(4) 0.0417(3) 0.5229(3) 0.1126(16) Uani 1 1 d .
F3 F -0.1200(5) 0.1486(5) 0.6372(3) 0.134(2) Uani 1 1 d .
F4 F -0.2017(5) 0.2528(3) 0.5681(4) 0.132(2) Uani 1 1 d .
F5 F -0.3246(3) 0.1004(3) 0.5704(3) 0.0967(14) Uani 1 1 d .
F6 F -0.2648(4) 0.1423(4) 0.4535(2) 0.1175(18) Uani 1 1 d .
F7 F 0.1800(3) 0.3582(2) 1.10650(18) 0.0563(8) Uani 1 1 d .
F8 F 0.3676(3) 0.4741(2) 1.1042(2) 0.0642(9) Uani 1 1 d .
F9 F 0.3207(3) 0.4407(3) 1.2269(2) 0.0802(12) Uani 1 1 d .
F10 F 0.3233(2) 0.5866(2) 1.18191(19) 0.0543(8) Uani 1 1 d .
F11 F 0.1883(3) 0.5067(2) 1.0608(2) 0.0713(10) Uani 1 1 d .
F12 F 0.1370(3) 0.4728(3) 1.1843(3) 0.0995(15) Uani 1 1 d .

loop_
_atom_site_aniso_label
_atom_site_aniso_U_11
_atom_site_aniso_U_22
_atom_site_aniso_U_33
_atom_site_aniso_U_23
_atom_site_aniso_U_13
_atom_site_aniso_U_12
Pd1 0.02068(15) 0.02332(17) 0.02315(17) 0.00042(12) 0.00676(11) 0.00594(12)
Pd2 0.02237(16) 0.02562(18) 0.02018(17) 0.00368(12) 0.00531(11) 0.00668(12)
P1 0.0238(5) 0.0291(6) 0.0196(5) 0.0034(4) 0.0057(4) 0.0115(4)
P2 0.0209(5) 0.0249(5) 0.0218(5) 0.0031(4) 0.0034(4) 0.0060(4)
P3 0.0382(7) 0.0630(9) 0.0330(7) -0.0021(6) 0.0034(5) 0.0234(6)
P4 0.0377(6) 0.0359(7) 0.0368(7) 0.0013(5) 0.0062(5) 0.0057(5)
N1 0.0226(16) 0.0207(17) 0.0309(19) -0.0004(14) 0.0052(13) 0.0068(13)
N2 0.0251(16) 0.0268(19) 0.0235(18) 0.0032(15) 0.0045(13) 0.0081(14)
N3 0.0254(16) 0.0258(18) 0.0274(18) -0.0003(15) 0.0094(13) 0.0115(14)
N4 0.0262(17) 0.0284(19) 0.0209(17) 0.0018(14) 0.0052(13) 0.0087(14)
Cl1 0.0229(5) 0.0345(6) 0.0300(5) 0.0053(4) 0.0072(4) 0.0102(4)
Cl2 0.0268(5) 0.0421(6) 0.0304(6) 0.0058(5) 0.0108(4) 0.0114(4)
Cl3 0.0754(10) 0.0799(12) 0.0645(10) -0.0012(9) -0.0016(8) 0.0390(9)
Cl4 0.0739(10) 0.0681(11) 0.0724(11) 0.0236(9) 0.0091(8) 0.0145(8)
Cl5 0.0721(9) 0.0539(9) 0.0486(8) 0.0069(7) 0.0182(7) 0.0125(7)
Cl6 0.0436(6) 0.0554(8) 0.0482(7) 0.0037(6) 0.0078(5) 0.0216(6)
C1 0.030(2) 0.041(3) 0.022(2) -0.0025(19) -0.0002(16) 0.0163(19)
C2 0.0228(19) 0.030(2) 0.027(2) -0.0043(18) -0.0020(16) 0.0107(17)
C3 0.032(2) 0.032(3) 0.039(3) -0.007(2) -0.0055(19) 0.0113(19)
C4 0.034(2) 0.026(2) 0.058(3) 0.001(2) 0.001(2) 0.0044(19)
C5 0.027(2) 0.034(3) 0.049(3) 0.015(2) 0.0086(19) 0.0080(19)
C6 0.029(2) 0.035(3) 0.032(2) 0.0035(19) 0.0090(17) 0.0099(18)
C7 0.030(2) 0.032(2) 0.021(2) 0.0051(17) 0.0076(16) 0.0158(18)
C8 0.0253(19) 0.027(2) 0.027(2) 0.0003(17) 0.0031(16) 0.0114(17)
C9 0.040(2) 0.036(3) 0.033(3) -0.001(2) 0.0011(19) 0.015(2)
C10 0.047(3) 0.031(3) 0.045(3) -0.001(2) 0.000(2) 0.009(2)
C11 0.036(2) 0.033(3) 0.042(3) 0.010(2) 0.005(2) 0.001(2)
C12 0.031(2) 0.034(2) 0.030(2) 0.0086(19) 0.0051(17) 0.0048(18)
C13 0.039(2) 0.031(2) 0.023(2) 0.0017(18) 0.0114(17) 0.0125(19)
C14 0.045(3) 0.041(3) 0.067(4) 0.016(3) 0.031(3) 0.018(2)
C15 0.064(4) 0.052(4) 0.099(5) 0.021(4) 0.055(4) 0.018(3)
C16 0.095(5) 0.038(3) 0.059(4) 0.017(3) 0.047(3) 0.019(3)
C17 0.079(4) 0.037(3) 0.028(3) 0.006(2) 0.015(2) 0.018(3)
C18 0.045(3) 0.037(3) 0.022(2) 0.0031(19) 0.0040(18) 0.010(2)
C19 0.028(2) 0.031(2) 0.025(2) -0.0030(18) 0.0047(16) 0.0077(17)
C20 0.027(2) 0.027(2) 0.023(2) 0.0003(17) 0.0055(15) 0.0089(17)
C21 0.040(2) 0.033(3) 0.033(2) -0.002(2) 0.0077(19) 0.015(2)
C22 0.034(2) 0.044(3) 0.045(3) 0.004(2) 0.015(2) 0.021(2)
C23 0.028(2) 0.041(3) 0.043(3) 0.008(2) 0.0108(19) 0.011(2)
C24 0.023(2) 0.031(2) 0.037(2) 0.0029(19) 0.0100(17) 0.0068(17)
C25 0.0213(19) 0.031(2) 0.029(2) 0.0124(18) 0.0038(16) 0.0077(17)
C26 0.0216(18) 0.024(2) 0.028(2) 0.0041(17) 0.0029(15) 0.0069(16)
C27 0.037(2) 0.031(2) 0.036(3) 0.006(2) 0.0032(19) 0.0088(19)
C28 0.045(3) 0.038(3) 0.035(3) -0.006(2) -0.001(2) 0.011(2)
C29 0.045(3) 0.046(3) 0.017(2) -0.003(2) -0.0008(18) 0.018(2)
C30 0.037(2) 0.034(2) 0.025(2) 0.0045(19) 0.0076(17) 0.0157(19)
C31 0.031(2) 0.028(2) 0.023(2) 0.0022(17) 0.0022(16) 0.0095(17)
C32 0.033(2) 0.065(4) 0.058(3) 0.031(3) 0.009(2) 0.016(2)
C33 0.054(3) 0.083(5) 0.066(4) 0.044(3) 0.005(3) 0.037(3)
C34 0.065(3) 0.042(3) 0.040(3) 0.018(2) 0.007(2) 0.020(3)
C35 0.049(3) 0.035(3) 0.035(3) 0.013(2) 0.002(2) 0.002(2)
C36 0.034(2) 0.031(2) 0.030(2) 0.0068(19) 0.0004(18) 0.0045(19)
C37 0.046(3) 0.060(3) 0.036(3) 0.011(2) 0.014(2) 0.019(2)
C38 0.120(6) 0.061(4) 0.059(4) 0.022(3) 0.016(4) 0.047(4)
F1 0.051(2) 0.111(3) 0.099(3) -0.012(3) 0.0281(19) 0.009(2)
F2 0.125(4) 0.078(3) 0.155(5) 0.004(3) 0.054(3) 0.051(3)
F3 0.123(4) 0.219(6) 0.057(3) 0.028(3) -0.009(2) 0.069(4)
F4 0.156(4) 0.063(3) 0.215(6) -0.001(3) 0.112(4) 0.046(3)
F5 0.075(2) 0.106(3) 0.124(4) 0.023(3) 0.060(2) 0.027(2)
F6 0.085(3) 0.209(6) 0.050(2) 0.004(3) -0.010(2) 0.054(3)
F7 0.0695(19) 0.0310(16) 0.0528(19) 0.0047(14) 0.0041(15) 0.0016(14)
F8 0.068(2) 0.055(2) 0.077(2) 0.0057(17) 0.0379(17) 0.0193(16)
F9 0.086(2) 0.069(2) 0.054(2) 0.0233(18) -0.0128(18) -0.0022(19)
F10 0.0448(16) 0.0408(17) 0.064(2) -0.0138(15) -0.0002(14) 0.0074(13)
F11 0.084(2) 0.0385(18) 0.070(2) -0.0020(16) -0.0255(18) 0.0189(17)
F12 0.052(2) 0.104(3) 0.121(3) -0.045(3) 0.047(2) -0.012(2)

loop_
_atom_type_symbol
_atom_type_description
_atom_type_scat_dispersion_real
_atom_type_scat_dispersion_imag
_atom_type_scat_source
Pd Pd -0.9988 1.0072 'International Tables Vol C Tables 4.2.6.8 and 6.1.1.4'
P P 0.1023 0.0942 'International Tables Vol C Tables 4.2.6.8 and 6.1.1.4'
N N 0.0061 0.0033 'International Tables Vol C Tables 4.2.6.8 and 6.1.1.4'
Cl Cl 0.1484 0.1585 'International Tables Vol C Tables 4.2.6.8 and 6.1.1.4'
C C 0.0033 0.0016 'International Tables Vol C Tables 4.2.6.8 and 6.1.1.4'
H H 0.0000 0.0000 'International Tables Vol C Tables 4.2.6.8 and 6.1.1.4'
F F 0.0171 0.0103 'International Tables Vol C Tables 4.2.6.8 and 6.1.1.4'

loop_
_geom_angle_atom_site_label_1
_geom_angle_atom_site_label_2
_geom_angle_atom_site_label_3
_geom_angle
N1 Pd1 N3 97.35(12)
N1 Pd1 P1 81.85(9)
N3 Pd1 P1 161.36(10)
N1 Pd1 P2 178.96(10)
N3 Pd1 P2 82.08(9)
P1 Pd1 P2 98.96(4)
N4 Pd2 N2 177.01(13)
N4 Pd2 Cl2 88.72(9)
N2 Pd2 Cl2 90.38(9)
N4 Pd2 Cl1 87.21(9)
N2 Pd2 Cl1 93.53(9)
Cl2 Pd2 Cl1 174.95(4)
C13 P1 C7 105.90(19)
C13 P1 C1 108.2(2)
C7 P1 C1 106.4(2)
C13 P1 Pd1 117.36(15)
C7 P1 Pd1 120.38(13)
C1 P1 Pd1 97.21(14)
C31 P2 C19 106.7(2)
C31 P2 C25 106.76(18)
C19 P2 C25 107.15(19)
C31 P2 Pd1 115.97(13)
C19 P2 Pd1 98.36(13)
C25 P2 Pd1 120.45(15)
F4 P3 F3 92.5(3)
F4 P3 F6 92.3(3)
F3 P3 F6 175.0(3)
F4 P3 F5 89.8(2)
F3 P3 F5 91.5(3)
F6 P3 F5 89.9(2)
F4 P3 F1 91.1(2)
F3 P3 F1 90.1(3)
F6 P3 F1 88.5(2)
F5 P3 F1 178.2(2)
F4 P3 F2 178.8(3)
F3 P3 F2 88.5(3)
F6 P3 F2 86.6(3)
F5 P3 F2 90.8(2)
F1 P3 F2 88.3(2)
F12 P4 F9 92.2(2)
F12 P4 F7 91.09(19)
F9 P4 F7 91.47(18)
F12 P4 F11 91.0(2)
F9 P4 F11 176.4(2)
F7 P4 F11 89.86(16)
F12 P4 F10 90.12(19)
F9 P4 F10 89.20(18)
F7 P4 F10 178.60(19)
F11 P4 F10 89.40(17)
F12 P4 F8 178.6(2)
F9 P4 F8 88.7(2)
F7 P4 F8 89.95(18)
F11 P4 F8 88.0(2)
F10 P4 F8 88.83(17)
C6 N1 C2 119.8(4)
C6 N1 Pd1 121.8(3)
C2 N1 Pd1 118.2(3)
C12 N2 C8 118.6(4)
C12 N2 Pd2 116.0(3)
C8 N2 Pd2 125.3(3)
C24 N3 C20 118.9(3)
C24 N3 Pd1 120.4(3)
C20 N3 Pd1 119.1(2)
C30 N4 C26 119.1(4)
C30 N4 Pd2 117.7(3)
C26 N4 Pd2 123.1(3)
C2 C1 P1 108.8(3)
C2 C1 H1A 109.9
P1 C1 H1A 109.9
C2 C1 H1B 109.9
P1 C1 H1B 109.9
H1A C1 H1B 108.3
N1 C2 C3 120.8(4)
N1 C2 C1 115.9(3)
C3 C2 C1 123.3(4)
C2 C3 C4 119.4(4)
C2 C3 H3 120.3
C4 C3 H3 120.3
C5 C4 C3 119.4(4)
C5 C4 H4 120.3
C3 C4 H4 120.3
C4 C5 C6 119.0(4)
C4 C5 H5 120.5
C6 C5 H5 120.5
N1 C6 C5 121.6(4)
N1 C6 H6 119.2
C5 C6 H6 119.2
C8 C7 P1 115.7(3)
C8 C7 H7A 108.4
P1 C7 H7A 108.4
C8 C7 H7B 108.4
P1 C7 H7B 108.4
H7A C7 H7B 107.4
N2 C8 C9 120.6(4)
N2 C8 C7 119.0(4)
C9 C8 C7 120.5(4)
C10 C9 C8 120.3(4)
C10 C9 H9 119.9
C8 C9 H9 119.9
C9 C10 C11 119.1(4)
C9 C10 H10 120.5
C11 C10 H10 120.5
C12 C11 C10 118.5(4)
C12 C11 H11 120.8
C10 C11 H11 120.8
N2 C12 C11 123.0(4)
N2 C12 H12 118.5
C11 C12 H12 118.5
C14 C13 C18 119.2(4)
C14 C13 P1 123.4(4)
C18 C13 P1 117.3(3)
C13 C14 C15 119.0(5)
C13 C14 H14 120.5
C15 C14 H14 120.5
C16 C15 C14 120.6(5)
C16 C15 H15 119.7
C14 C15 H15 119.7
C17 C16 C15 121.1(5)
C17 C16 H16 119.5
C15 C16 H16 119.5
C16 C17 C18 119.1(5)
C16 C17 H17 120.4
C18 C17 H17 120.4
C17 C18 C13 120.9(5)
C17 C18 H18 119.5
C13 C18 H18 119.5
C20 C19 P2 107.3(3)
C20 C19 H19A 110.2
P2 C19 H19A 110.2
C20 C19 H19B 110.2
P2 C19 H19B 110.2
H19A C19 H19B 108.5
N3 C20 C21 121.6(4)
N3 C20 C19 115.8(3)
C21 C20 C19 122.5(4)
C20 C21 C22 118.7(4)
C20 C21 H21 120.7
C22 C21 H21 120.7
C23 C22 C21 119.1(4)
C23 C22 H22 120.5
C21 C22 H22 120.5
C24 C23 C22 119.4(4)
C24 C23 H23 120.3
C22 C23 H23 120.3
N3 C24 C23 122.3(4)
N3 C24 H24 118.8
C23 C24 H24 118.8
C26 C25 P2 113.7(3)
C26 C25 H25A 108.8
P2 C25 H25A 108.8
C26 C25 H25B 108.8
P2 C25 H25B 108.8
H25A C25 H25B 107.7
N4 C26 C27 120.0(4)
N4 C26 C25 119.4(3)
C27 C26 C25 120.6(4)
C28 C27 C26 119.8(4)
C28 C27 H27 120.1
C26 C27 H27 120.1
C29 C28 C27 119.7(4)
C29 C28 H28 120.1
C27 C28 H28 120.1
C28 C29 C30 118.9(4)
C28 C29 H29 120.6
C30 C29 H29 120.6
N4 C30 C29 122.4(4)
N4 C30 H30 118.8
C29 C30 H30 118.8
C36 C31 C32 117.7(4)
C36 C31 P2 124.7(3)
C32 C31 P2 117.5(3)
C33 C32 C31 120.7(5)
C33 C32 H32 119.7
C31 C32 H32 119.7
C32 C33 C34 120.1(5)
C32 C33 H33 119.9
C34 C33 H33 119.9
C35 C34 C33 119.3(5)
C35 C34 H34 120.4
C33 C34 H34 120.4
C34 C35 C36 120.7(4)
C34 C35 H35 119.7
C36 C35 H35 119.7
C35 C36 C31 121.4(4)
C35 C36 H36 119.3
C31 C36 H36 119.3
Cl5 C37 Cl6 111.0(3)
Cl5 C37 H37A 109.4
Cl6 C37 H37A 109.4
Cl5 C37 H37B 109.4
Cl6 C37 H37B 109.4
H37A C37 H37B 108.0
Cl4 C38 Cl3 111.0(3)
Cl4 C38 H38A 109.4
Cl3 C38 H38A 109.4
Cl4 C38 H38B 109.4
Cl3 C38 H38B 109.4
H38A C38 H38B 108.0

loop_
_geom_bond_atom_site_label_1
_geom_bond_atom_site_label_2
_geom_bond_distance
Pd1 N1 2.116(3)
Pd1 N3 2.123(3)
Pd1 P1 2.2244(11)
Pd1 P2 2.2424(10)
Pd2 N4 2.020(3)
Pd2 N2 2.047(3)
Pd2 Cl2 2.3012(10)
Pd2 Cl1 2.3149(10)
P1 C13 1.793(4)
P1 C7 1.819(4)
P1 C1 1.829(4)
P2 C31 1.810(4)
P2 C19 1.841(4)
P2 C25 1.849(4)
P3 F4 1.530(4)
P3 F3 1.554(4)
P3 F6 1.565(4)
P3 F5 1.571(4)
P3 F1 1.584(4)
P3 F2 1.599(5)
P4 F12 1.567(3)
P4 F9 1.578(3)
P4 F7 1.598(3)
P4 F11 1.599(3)
P4 F10 1.600(3)
P4 F8 1.607(3)
N1 C6 1.343(5)
N1 C2 1.352(5)
N2 C12 1.344(5)
N2 C8 1.364(5)
N3 C24 1.345(5)
N3 C20 1.354(5)
N4 C30 1.346(5)
N4 C26 1.353(5)
Cl3 C38 1.774(7)
Cl4 C38 1.751(7)
Cl5 C37 1.758(5)
Cl6 C37 1.769(5)
C1 C2 1.500(6)
C1 H1A 0.9700
C1 H1B 0.9700
C2 C3 1.374(6)
C3 C4 1.390(7)
C3 H3 0.9300
C4 C5 1.371(7)
C4 H4 0.9300
C5 C6 1.378(6)
C5 H5 0.9300
C6 H6 0.9300
C7 C8 1.489(6)
C7 H7A 0.9700
C7 H7B 0.9700
C8 C9 1.385(6)
C9 C10 1.372(7)
C9 H9 0.9300
C10 C11 1.391(7)
C10 H10 0.9300
C11 C12 1.373(6)
C11 H11 0.9300
C12 H12 0.9300
C13 C14 1.384(6)
C13 C18 1.396(6)
C14 C15 1.397(7)
C14 H14 0.9300
C15 C16 1.368(8)
C15 H15 0.9300
C16 C17 1.362(8)
C16 H16 0.9300
C17 C18 1.384(6)
C17 H17 0.9300
C18 H18 0.9300
C19 C20 1.515(5)
C19 H19A 0.9700
C19 H19B 0.9700
C20 C21 1.376(6)
C21 C22 1.402(6)
C21 H21 0.9300
C22 C23 1.373(7)
C22 H22 0.9300
C23 C24 1.368(6)
C23 H23 0.9300
C24 H24 0.9300
C25 C26 1.503(5)
C25 H25A 0.9700
C25 H25B 0.9700
C26 C27 1.387(6)
C27 C28 1.374(6)
C27 H27 0.9300
C28 C29 1.361(7)
C28 H28 0.9300
C29 C30 1.368(6)
C29 H29 0.9300
C30 H30 0.9300
C31 C36 1.382(6)
C31 C32 1.403(6)
C32 C33 1.382(7)
C32 H32 0.9300
C33 C34 1.388(7)
C33 H33 0.9300
C34 C35 1.371(7)
C34 H34 0.9300
C35 C36 1.374(6)
C35 H35 0.9300
C36 H36 0.9300
C37 H37A 0.9700
C37 H37B 0.9700
C38 H38A 0.9700
C38 H38B 0.9700
